data_4507469
loop_
_publ_author_name
'Cole, Jacqueline M.'
'Bowes, Katharine F.'
'Clark, Ian P.'
'Low, Kian Sing'
'Zeidler, Anita'
'Parker, Anthony W.'
'Laskar, Inamur R.'
'Chen, Teng-Ming'

_publ_section_title
;
 Material Profiling for Photocrystallography: Relating Single-Crystal
 Photophysical and Structural Properties of Luminescent Bis-Cyclometalated
 Iridium-Based Complexes
;
_journal_issue 5
_journal_name_full 'Crystal Growth &amp; Design'
_journal_page_first 1826
_journal_paper_doi 10.1021/cg301386s
_journal_volume 13
_journal_year 2013
_chemical_formula_moiety 'C31 H21 F2 Ir N2 O2 S2'
_chemical_formula_sum 'C31 H21 F2 Ir N2 O2 S2'
_chemical_formula_weight 747.82
_chemical_melting_point ?
_chemical_name_common 'Iridium 3'
_chemical_name_systematic
;
Iridium (4-fluorophenylbenzothiazole)2 (acac)
;
_space_group_IT_number 61
_symmetry_cell_setting orthorhombic
_symmetry_space_group_name_Hall '-P 2ac 2ab'
_symmetry_space_group_name_H-M 'P b c a'
_atom_sites_solution_hydrogens geom
_atom_sites_solution_primary direct
_atom_sites_solution_secondary difmap
_audit_creation_method SHELXL-97
_cell_angle_alpha 90.00
_cell_angle_beta 90.00
_cell_angle_gamma 90.00
_cell_formula_units_Z 8
_cell_length_a 17.1215(2)
_cell_length_b 17.2024(2)
_cell_length_c 18.1350(3)
_cell_measurement_reflns_used 20116
_cell_measurement_temperature 180(2)
_cell_measurement_theta_max 27.48
_cell_measurement_theta_min 1.02
_cell_volume 5341.32(12)
_computing_cell_refinement 'HKL Scalepack (Otwinowski & Minor 1997)'
_computing_data_collection
;
"Collect" data collection software, Nonius' B.V., 1998.
;
_computing_data_reduction
;
HKL Denzo and Scalepack (Otwinowski & Minor 1997)
;
_computing_molecular_graphics 'SHELXTL-PLUS (Sheldrick, 1995)'
_computing_publication_material 'SHELXL-97 (Sheldrick, 1997)'
_computing_structure_refinement 'SHELXL-97 (Sheldrick, 1997)'
_computing_structure_solution 'SHELXS-97 (Sheldrick, 1990)'
_diffrn_ambient_temperature 180(2)
_diffrn_measured_fraction_theta_full 0.997
_diffrn_measured_fraction_theta_max 0.997
_diffrn_measurement_device_type 'Nonius KappaCCD'
_diffrn_measurement_method CCD
_diffrn_radiation_monochromator graphite
_diffrn_radiation_source 'fine-focus sealed tube'
_diffrn_radiation_type MoK\a
_diffrn_radiation_wavelength 0.71073
_diffrn_reflns_av_R_equivalents 0.0573
_diffrn_reflns_av_sigmaI/netI 0.0376
_diffrn_reflns_limit_h_max 22
_diffrn_reflns_limit_h_min -17
_diffrn_reflns_limit_k_max 22
_diffrn_reflns_limit_k_min -20
_diffrn_reflns_limit_l_max 23
_diffrn_reflns_limit_l_min -23
_diffrn_reflns_number 33569
_diffrn_reflns_theta_full 27.49
_diffrn_reflns_theta_max 27.49
_diffrn_reflns_theta_min 2.80
_exptl_absorpt_coefficient_mu 5.203
_exptl_absorpt_correction_T_max 0.6978
_exptl_absorpt_correction_T_min 0.2982
_exptl_absorpt_correction_type multi-scan
_exptl_absorpt_process_details
;
multi-scan from symmetry-related measurements Sortav (Blessing 1995)
;
_exptl_crystal_colour Yellow
_exptl_crystal_density_diffrn 1.860
_exptl_crystal_density_meas ?
_exptl_crystal_density_method 'not measured'
_exptl_crystal_description Block
_exptl_crystal_F_000 2912
_exptl_crystal_size_max 0.30
_exptl_crystal_size_mid 0.23
_exptl_crystal_size_min 0.07
_refine_diff_density_max 1.248
_refine_diff_density_min -1.555
_refine_diff_density_rms 0.131
_refine_ls_extinction_method none
_refine_ls_goodness_of_fit_ref 1.040
_refine_ls_hydrogen_treatment mixed
_refine_ls_matrix_type full
_refine_ls_number_parameters 363
_refine_ls_number_reflns 6111
_refine_ls_number_restraints 0
_refine_ls_restrained_S_all 1.040
_refine_ls_R_factor_all 0.0513
_refine_ls_R_factor_gt 0.0313
_refine_ls_shift/su_max 0.001
_refine_ls_shift/su_mean 0.000
_refine_ls_structure_factor_coef Fsqd
_refine_ls_weighting_details 'calc w=1/[\s^2^(Fo^2^)+(0.0326P)^2^+8.4733P] where P=(Fo^2^+2Fc^2^)/3'
_refine_ls_weighting_scheme calc
_refine_ls_wR_factor_gt 0.0688
_refine_ls_wR_factor_ref 0.0782
_reflns_number_gt 4568
_reflns_number_total 6111
_reflns_threshold_expression >2sigma(I)
_cod_data_source_file cg301386s_si_003.cif
_cod_data_source_block CCDC249030
_cod_depositor_comments
;
The following automatic conversions were performed:

'_chemical_melting_point' value 'not measured' was changed to '?' -
the value is undefined or not given.

'_symmetry_cell_setting' value
'Orthorhombic' changed to 'orthorhombic' according to
/home/saulius/struct/CIF-dictionaries/cif_core.dic dictionary named
'cif_core.dic' version 2.4.2 from 2011-04-26.

Automatic conversion script
Id: cif_fix_values 1891 2012-01-12 08:04:46Z andrius 

The following automatic conversions were performed:

'_exptl_crystal_density_meas' value 'not measured' was changed to '?'
- the value is perceived as not measured.

Automatic conversion script
Id: cif_fix_values 3008 2015-01-20 13:52:24Z robertas 
;
_cod_original_sg_symbol_H-M Pbca
_cod_database_code 4507469

loop_
_symmetry_equiv_pos_as_xyz
'x, y, z'
'-x+1/2, -y, z+1/2'
'-x, y+1/2, -z+1/2'
'x+1/2, -y+1/2, -z'
'-x, -y, -z'
'x-1/2, y, -z-1/2'
'x, -y-1/2, z-1/2'
'-x-1/2, y-1/2, z'

loop_
_atom_site_label
_atom_site_type_symbol
_atom_site_fract_x
_atom_site_fract_y
_atom_site_fract_z
_atom_site_U_iso_or_equiv
_atom_site_adp_type
_atom_site_occupancy
_atom_site_symmetry_multiplicity
_atom_site_calc_flag
_atom_site_refinement_flags
Ir1 Ir 0.723990(9) 0.118183(9) 0.494631(8) 0.02127(6) Uani 1 1 d .
F1 F 0.55185(19) 0.15454(18) 0.74218(16) 0.0576(9) Uani 1 1 d .
F2 F 0.48485(16) 0.14205(17) 0.29934(15) 0.0461(7) Uani 1 1 d .
S1 S 0.66979(7) 0.36980(6) 0.45193(6) 0.0325(2) Uani 1 1 d .
S2 S 0.63429(7) -0.12393(6) 0.53381(7) 0.0339(3) Uani 1 1 d .
O1 O 0.82276(17) 0.15186(16) 0.55837(16) 0.0291(6) Uani 1 1 d .
O2 O 0.80286(18) 0.06547(16) 0.41647(16) 0.0299(7) Uani 1 1 d .
N1 N 0.72369(18) 0.22973(18) 0.45269(18) 0.0222(7) Uani 1 1 d .
N2 N 0.70549(19) 0.00814(19) 0.53618(19) 0.0243(7) Uani 1 1 d .
C1 C 0.6349(2) 0.2477(2) 0.5509(2) 0.0280(9) Uani 1 1 d .
C2 C 0.6540(2) 0.1694(2) 0.5677(2) 0.0244(9) Uani 1 1 d .
C3 C 0.6251(3) 0.1399(3) 0.6338(2) 0.0308(10) Uani 1 1 d .
H3 H 0.6378 0.0884 0.6484 0.037 Uiso 1 1 calc R
C4 C 0.5785(3) 0.1849(3) 0.6779(3) 0.0399(11) Uani 1 1 d .
C5 C 0.5575(3) 0.2600(3) 0.6605(3) 0.0434(12) Uani 1 1 d .
H5 H 0.5240 0.2890 0.6919 0.052 Uiso 1 1 calc R
C6 C 0.5861(3) 0.2919(3) 0.5969(3) 0.0378(11) Uani 1 1 d .
H6 H 0.5730 0.3437 0.5839 0.045 Uiso 1 1 calc R
C7 C 0.6746(3) 0.2766(2) 0.4876(2) 0.0264(9) Uani 1 1 d .
C8 C 0.7385(3) 0.3449(2) 0.3854(2) 0.0297(10) Uani 1 1 d .
C9 C 0.7720(3) 0.3924(3) 0.3320(3) 0.0360(11) Uani 1 1 d .
H9 H 0.7563 0.4450 0.3264 0.043 Uiso 1 1 calc R
C10 C 0.8285(3) 0.3606(3) 0.2875(2) 0.0367(11) Uani 1 1 d .
H10 H 0.8524 0.3918 0.2506 0.044 Uiso 1 1 calc R
C11 C 0.8513(3) 0.2835(3) 0.2956(2) 0.0349(10) Uani 1 1 d .
H11 H 0.8907 0.2632 0.2643 0.042 Uiso 1 1 calc R
C12 C 0.8180(3) 0.2360(2) 0.3481(2) 0.0295(9) Uani 1 1 d .
H12 H 0.8337 0.1832 0.3526 0.035 Uiso 1 1 calc R
C13 C 0.7613(2) 0.2668(2) 0.3942(2) 0.0258(9) Uani 1 1 d .
C14 C 0.6082(2) 0.0079(2) 0.4429(2) 0.0276(9) Uani 1 1 d .
C15 C 0.6318(2) 0.0863(2) 0.4335(2) 0.0248(9) Uani 1 1 d .
C16 C 0.5883(2) 0.1306(2) 0.3835(2) 0.0283(9) Uani 1 1 d .
H16 H 0.6007 0.1838 0.3758 0.034 Uiso 1 1 calc R
C17 C 0.5277(3) 0.0968(3) 0.3457(2) 0.0321(10) Uani 1 1 d .
C18 C 0.5070(3) 0.0203(3) 0.3526(3) 0.0355(11) Uani 1 1 d .
H18 H 0.4660 -0.0012 0.3237 0.043 Uiso 1 1 calc R
C19 C 0.5473(3) -0.0245(3) 0.4026(2) 0.0346(10) Uani 1 1 d .
H19 H 0.5336 -0.0775 0.4095 0.041 Uiso 1 1 calc R
C20 C 0.6506(3) -0.0314(2) 0.5001(2) 0.0269(9) Uani 1 1 d .
C21 C 0.7034(3) -0.1082(2) 0.6026(2) 0.0322(10) Uani 1 1 d .
C22 C 0.7260(3) -0.1582(3) 0.6590(3) 0.0395(12) Uani 1 1 d .
H22 H 0.7048 -0.2090 0.6627 0.047 Uiso 1 1 calc R
C23 C 0.7802(3) -0.1315(3) 0.7094(3) 0.0433(12) Uani 1 1 d .
H23 H 0.7962 -0.1642 0.7488 0.052 Uiso 1 1 calc R
C24 C 0.8117(3) -0.0570(3) 0.7032(3) 0.0411(12) Uani 1 1 d .
H24 H 0.8484 -0.0397 0.7389 0.049 Uiso 1 1 calc R
C25 C 0.7908(3) -0.0079(3) 0.6462(2) 0.0338(10) Uani 1 1 d .
H25 H 0.8138 0.0422 0.6416 0.041 Uiso 1 1 calc R
C26 C 0.7355(3) -0.0335(2) 0.5957(2) 0.0280(9) Uani 1 1 d .
C27 C 0.8934(3) 0.1361(3) 0.5435(3) 0.0323(10) Uani 1 1 d .
C28 C 0.9202(3) 0.0915(3) 0.4843(3) 0.0377(11) Uani 1 1 d .
H28A H 0.9744 0.0796 0.4844 0.045 Uiso 1 1 calc R
C29 C 0.8774(3) 0.0621(2) 0.4248(3) 0.0342(10) Uani 1 1 d .
C30 C 0.9527(3) 0.1707(3) 0.5962(3) 0.0483(13) Uani 1 1 d .
H30A H 0.9694 0.2217 0.5780 0.072 Uiso 1 1 calc R
H30B H 0.9980 0.1362 0.5998 0.072 Uiso 1 1 calc R
H30C H 0.9289 0.1767 0.6451 0.072 Uiso 1 1 calc R
C31 C 0.9208(3) 0.0262(3) 0.3605(3) 0.0458(13) Uani 1 1 d .
H31A H 0.8908 -0.0178 0.3412 0.069 Uiso 1 1 calc R
H31B H 0.9721 0.0081 0.3771 0.069 Uiso 1 1 calc R
H31C H 0.9275 0.0652 0.3216 0.069 Uiso 1 1 calc R

loop_
_atom_site_aniso_label
_atom_site_aniso_U_11
_atom_site_aniso_U_22
_atom_site_aniso_U_33
_atom_site_aniso_U_23
_atom_site_aniso_U_13
_atom_site_aniso_U_12
Ir1 0.02175(10) 0.01623(10) 0.02585(10) -0.00140(6) 0.00239(6) -0.00149(6)
F1 0.069(2) 0.0552(19) 0.0491(18) 0.0000(14) 0.0323(16) -0.0041(16)
F2 0.0425(16) 0.0546(17) 0.0411(16) 0.0151(13) -0.0137(12) -0.0109(14)
S1 0.0330(6) 0.0215(5) 0.0430(7) 0.0020(4) -0.0005(5) 0.0057(5)
S2 0.0359(6) 0.0216(5) 0.0443(7) 0.0017(5) 0.0061(5) -0.0068(5)
O1 0.0231(16) 0.0269(16) 0.0373(17) -0.0010(12) -0.0011(12) -0.0015(13)
O2 0.0354(18) 0.0215(15) 0.0329(16) -0.0013(12) 0.0092(13) 0.0009(13)
N1 0.0230(18) 0.0156(16) 0.0279(18) 0.0000(13) -0.0006(14) -0.0024(14)
N2 0.0267(19) 0.0166(17) 0.0296(18) 0.0002(14) 0.0040(14) -0.0001(14)
C1 0.024(2) 0.026(2) 0.033(2) -0.0046(17) -0.0021(18) -0.0012(18)
C2 0.015(2) 0.027(2) 0.031(2) -0.0070(17) -0.0008(16) -0.0063(16)
C3 0.032(2) 0.028(2) 0.032(2) -0.0038(18) 0.0065(18) -0.007(2)
C4 0.036(3) 0.043(3) 0.041(3) -0.007(2) 0.015(2) -0.005(2)
C5 0.032(3) 0.043(3) 0.055(3) -0.016(2) 0.012(2) 0.002(2)
C6 0.033(3) 0.031(3) 0.049(3) -0.005(2) 0.005(2) 0.007(2)
C7 0.023(2) 0.022(2) 0.034(2) 0.0010(17) -0.0062(17) -0.0009(18)
C8 0.034(3) 0.022(2) 0.033(2) -0.0009(17) -0.0052(18) -0.0018(19)
C9 0.045(3) 0.027(2) 0.036(3) 0.0092(19) -0.003(2) -0.001(2)
C10 0.041(3) 0.033(2) 0.037(3) 0.0130(19) -0.002(2) -0.010(2)
C11 0.037(3) 0.038(3) 0.030(2) 0.0031(19) 0.0028(19) -0.001(2)
C12 0.034(3) 0.023(2) 0.032(2) 0.0001(17) -0.0023(19) -0.0001(19)
C13 0.027(2) 0.025(2) 0.026(2) -0.0008(16) -0.0051(17) -0.0078(18)
C14 0.026(2) 0.026(2) 0.032(2) -0.0019(17) 0.0056(17) -0.0043(18)
C15 0.026(2) 0.023(2) 0.025(2) -0.0018(16) 0.0036(16) -0.0056(18)
C16 0.029(2) 0.028(2) 0.028(2) -0.0009(17) 0.0010(17) -0.0053(19)
C17 0.032(2) 0.038(3) 0.026(2) 0.0007(18) -0.0015(18) -0.001(2)
C18 0.030(3) 0.041(3) 0.035(3) -0.004(2) -0.0020(19) -0.013(2)
C19 0.036(3) 0.031(2) 0.037(3) -0.0028(19) 0.004(2) -0.008(2)
C20 0.029(2) 0.020(2) 0.032(2) -0.0046(16) 0.0081(17) -0.0005(17)
C21 0.036(3) 0.024(2) 0.037(2) 0.0006(18) 0.0078(19) -0.0016(19)
C22 0.045(3) 0.025(3) 0.048(3) 0.014(2) 0.013(2) 0.002(2)
C23 0.048(3) 0.040(3) 0.042(3) 0.015(2) 0.003(2) 0.005(2)
C24 0.047(3) 0.038(3) 0.038(3) 0.003(2) -0.004(2) 0.002(2)
C25 0.042(3) 0.025(2) 0.035(2) -0.0020(18) -0.002(2) -0.001(2)
C26 0.034(3) 0.021(2) 0.029(2) -0.0001(16) 0.0106(18) 0.0012(18)
C27 0.026(2) 0.029(2) 0.042(3) 0.0069(19) 0.0054(19) -0.0010(19)
C28 0.029(3) 0.033(3) 0.051(3) 0.006(2) 0.007(2) 0.006(2)
C29 0.035(3) 0.017(2) 0.050(3) 0.0050(19) 0.015(2) 0.004(2)
C30 0.026(3) 0.059(3) 0.059(3) -0.007(3) -0.003(2) 0.000(2)
C31 0.053(3) 0.030(3) 0.054(3) 0.000(2) 0.028(3) 0.008(2)

loop_
_atom_type_symbol
_atom_type_description
_atom_type_scat_dispersion_real
_atom_type_scat_dispersion_imag
_atom_type_scat_source
C C 0.0033 0.0016 'International Tables Vol C Tables 4.2.6.8 and 6.1.1.4'
H H 0.0000 0.0000 'International Tables Vol C Tables 4.2.6.8 and 6.1.1.4'
N N 0.0061 0.0033 'International Tables Vol C Tables 4.2.6.8 and 6.1.1.4'
O O 0.0106 0.0060 'International Tables Vol C Tables 4.2.6.8 and 6.1.1.4'
S S 0.1246 0.1234 'International Tables Vol C Tables 4.2.6.8 and 6.1.1.4'
Ir Ir -1.4442 7.9887 'International Tables Vol C Tables 4.2.6.8 and 6.1.1.4'
F F 0.0171 0.0103 'International Tables Vol C Tables 4.2.6.8 and 6.1.1.4'

loop_
_geom_angle_atom_site_label_1
_geom_angle_atom_site_label_2
_geom_angle_atom_site_label_3
_geom_angle
_geom_angle_site_symmetry_1
C2 Ir1 C15 90.88(16) .
C2 Ir1 N2 94.04(15) .
C15 Ir1 N2 80.21(15) .
C2 Ir1 N1 80.36(15) .
C15 Ir1 N1 92.79(14) .
N2 Ir1 N1 171.02(13) .
C2 Ir1 O1 89.79(13) .
C15 Ir1 O1 179.28(14) .
N2 Ir1 O1 99.99(12) .
N1 Ir1 O1 87.08(12) .
C2 Ir1 O2 178.07(13) .
C15 Ir1 O2 90.82(14) .
N2 Ir1 O2 87.15(12) .
N1 Ir1 O2 98.64(12) .
O1 Ir1 O2 88.51(11) .
C7 S1 C8 89.9(2) .
C20 S2 C21 90.0(2) .
C27 O1 Ir1 125.7(3) .
C29 O2 Ir1 124.2(3) .
C7 N1 C13 112.1(3) .
C7 N1 Ir1 113.0(3) .
C13 N1 Ir1 134.8(3) .
C20 N2 C26 112.2(3) .
C20 N2 Ir1 113.4(3) .
C26 N2 Ir1 134.3(3) .
C6 C1 C2 121.6(4) .
C6 C1 C7 125.1(4) .
C2 C1 C7 113.1(4) .
C3 C2 C1 116.6(4) .
C3 C2 Ir1 128.8(3) .
C1 C2 Ir1 114.6(3) .
C4 C3 C2 120.3(4) .
C4 C3 H3 119.8 .
C2 C3 H3 119.8 .
F1 C4 C3 118.8(4) .
F1 C4 C5 118.0(4) .
C3 C4 C5 123.2(4) .
C6 C5 C4 118.4(4) .
C6 C5 H5 120.8 .
C4 C5 H5 120.8 .
C5 C6 C1 119.8(4) .
C5 C6 H6 120.1 .
C1 C6 H6 120.1 .
N1 C7 C1 118.4(4) .
N1 C7 S1 114.6(3) .
C1 C7 S1 127.0(3) .
C9 C8 C13 121.7(4) .
C9 C8 S1 128.1(4) .
C13 C8 S1 110.1(3) .
C10 C9 C8 117.8(4) .
C10 C9 H9 121.1 .
C8 C9 H9 121.1 .
C9 C10 C11 121.0(4) .
C9 C10 H10 119.5 .
C11 C10 H10 119.5 .
C12 C11 C10 121.6(4) .
C12 C11 H11 119.2 .
C10 C11 H11 119.2 .
C11 C12 C13 118.6(4) .
C11 C12 H12 120.7 .
C13 C12 H12 120.7 .
C12 C13 N1 127.3(4) .
C12 C13 C8 119.4(4) .
N1 C13 C8 113.2(4) .
C19 C14 C15 122.1(4) .
C19 C14 C20 124.8(4) .
C15 C14 C20 113.0(4) .
C16 C15 C14 116.3(4) .
C16 C15 Ir1 128.9(3) .
C14 C15 Ir1 114.7(3) .
C17 C16 C15 119.7(4) .
C17 C16 H16 120.1 .
C15 C16 H16 120.1 .
F2 C17 C18 117.8(4) 1
F2 C17 C18 117.8(4) .
F2 C17 C16 118.3(4) 1
F2 C17 C16 118.3(4) .
C18 C17 C16 123.9(4) .
C17 C18 C19 117.9(4) .
C17 C18 H18 121.0 .
C19 C18 H18 121.0 .
C18 C19 C14 119.9(4) .
C18 C19 H19 120.0 .
C14 C19 H19 120.0 .
N2 C20 C14 118.1(4) .
N2 C20 S2 114.2(3) .
C14 C20 S2 127.5(3) .
C22 C21 C26 121.6(5) .
C22 C21 S2 128.3(4) .
C26 C21 S2 110.2(3) .
C23 C22 C21 117.9(4) .
C23 C22 H22 121.1 .
C21 C22 H22 121.1 .
C22 C23 C24 120.8(5) .
C22 C23 H23 119.6 .
C24 C23 H23 119.6 .
C25 C24 C23 121.4(5) .
C25 C24 H24 119.3 .
C23 C24 H24 119.3 .
C24 C25 C26 118.4(4) .
C24 C25 H25 120.8 .
C26 C25 H25 120.8 .
C25 C26 N2 126.8(4) .
C25 C26 C21 119.9(4) .
N2 C26 C21 113.3(4) .
O1 C27 C28 126.4(4) .
O1 C27 C30 114.9(4) .
C28 C27 C30 118.7(4) .
C27 C28 C29 128.3(4) .
C27 C28 H28A 115.9 .
C29 C28 H28A 115.9 .
O2 C29 C28 126.4(4) .
O2 C29 C31 114.5(4) .
C28 C29 C31 119.0(4) .
C27 C30 H30A 109.5 .
C27 C30 H30B 109.5 .
H30A C30 H30B 109.5 .
C27 C30 H30C 109.5 .
H30A C30 H30C 109.5 .
H30B C30 H30C 109.5 .
C29 C31 H31A 109.5 .
C29 C31 H31B 109.5 .
H31A C31 H31B 109.5 .
C29 C31 H31C 109.5 .
H31A C31 H31C 109.5 .
H31B C31 H31C 109.5 .

loop_
_geom_bond_atom_site_label_1
_geom_bond_atom_site_label_2
_geom_bond_distance
_geom_bond_site_symmetry_2
Ir1 C2 1.992(4) .
Ir1 C15 2.005(4) .
Ir1 N2 2.062(3) .
Ir1 N1 2.064(3) .
Ir1 O1 2.129(3) .
Ir1 O2 2.157(3) .
F1 C4 1.357(5) .
F2 C17 1.361(5) .
S1 C7 1.730(4) .
S1 C8 1.738(5) .
S2 C20 1.728(4) .
S2 C21 1.741(5) .
O1 C27 1.268(5) .
O2 C29 1.286(5) .
N1 C7 1.325(5) .
N1 C13 1.395(5) .
N2 C20 1.332(5) .
N2 C26 1.393(5) .
C1 C6 1.403(6) .
C1 C2 1.420(6) .
C1 C7 1.425(6) .
C2 C3 1.393(6) .
C3 C4 1.368(6) .
C3 H3 0.9500 .
C4 C5 1.379(7) .
C5 C6 1.366(7) .
C5 H5 0.9500 .
C6 H6 0.9500 .
C8 C9 1.392(6) .
C8 C13 1.408(6) .
C9 C10 1.373(7) .
C9 H9 0.9500 .
C10 C11 1.390(6) .
C10 H10 0.9500 .
C11 C12 1.378(6) .
C11 H11 0.9500 .
C12 C13 1.388(6) .
C12 H12 0.9500 .
C14 C19 1.390(6) .
C14 C15 1.418(6) .
C14 C20 1.436(6) .
C15 C16 1.398(6) .
C16 C17 1.373(6) .
C16 H16 0.9500 .
C17 F2 1.361(5) 1
C17 C18 1.368(6) .
C18 C19 1.376(6) .
C18 H18 0.9500 .
C19 H19 0.9500 .
C21 C22 1.391(6) .
C21 C26 1.403(6) .
C22 C23 1.382(7) .
C22 H22 0.9500 .
C23 C24 1.394(7) .
C23 H23 0.9500 .
C24 C25 1.383(6) .
C24 H24 0.9500 .
C25 C26 1.390(6) .
C25 H25 0.9500 .
C27 C28 1.398(7) .
C27 C30 1.516(6) .
C28 C29 1.399(7) .
C28 H28A 0.9500 .
C29 C31 1.514(6) .
C30 H30A 0.9800 .
C30 H30B 0.9800 .
C30 H30C 0.9800 .
C31 H31A 0.9800 .
C31 H31B 0.9800 .
C31 H31C 0.9800 .

loop_
_geom_torsion_atom_site_label_1
_geom_torsion_atom_site_label_2
_geom_torsion_atom_site_label_3
_geom_torsion_atom_site_label_4
_geom_torsion
_geom_torsion_site_symmetry_1
_geom_torsion_site_symmetry_4
C2 Ir1 O1 C27 178.8(3) . .
N2 Ir1 O1 C27 84.7(3) . .
N1 Ir1 O1 C27 -100.8(3) . .
O2 Ir1 O1 C27 -2.1(3) . .
C15 Ir1 O2 C29 -176.8(3) . .
N2 Ir1 O2 C29 -96.6(3) . .
N1 Ir1 O2 C29 90.3(3) . .
O1 Ir1 O2 C29 3.4(3) . .
C2 Ir1 N1 C7 -5.9(3) . .
C15 Ir1 N1 C7 84.6(3) . .
O1 Ir1 N1 C7 -96.1(3) . .
O2 Ir1 N1 C7 175.8(3) . .
C2 Ir1 N1 C13 176.9(4) . .
C15 Ir1 N1 C13 -92.7(4) . .
O1 Ir1 N1 C13 86.6(4) . .
O2 Ir1 N1 C13 -1.5(4) . .
C2 Ir1 N2 C20 96.3(3) . .
C15 Ir1 N2 C20 6.1(3) . .
O1 Ir1 N2 C20 -173.2(3) . .
O2 Ir1 N2 C20 -85.3(3) . .
C2 Ir1 N2 C26 -80.7(4) . .
C15 Ir1 N2 C26 -170.9(4) . .
O1 Ir1 N2 C26 9.8(4) . .
O2 Ir1 N2 C26 97.8(4) . .
C6 C1 C2 C3 -3.1(6) . .
C7 C1 C2 C3 172.3(4) . .
C6 C1 C2 Ir1 179.9(3) . .
C7 C1 C2 Ir1 -4.6(4) . .
C15 Ir1 C2 C3 96.4(4) . .
N2 Ir1 C2 C3 16.2(4) . .
N1 Ir1 C2 C3 -170.9(4) . .
O1 Ir1 C2 C3 -83.8(4) . .
C15 Ir1 C2 C1 -87.0(3) . .
N2 Ir1 C2 C1 -167.3(3) . .
N1 Ir1 C2 C1 5.6(3) . .
O1 Ir1 C2 C1 92.7(3) . .
C1 C2 C3 C4 2.2(6) . .
Ir1 C2 C3 C4 178.7(3) . .
C2 C3 C4 F1 -179.5(4) . .
C2 C3 C4 C5 0.1(7) . .
F1 C4 C5 C6 178.0(4) . .
C3 C4 C5 C6 -1.6(8) . .
C4 C5 C6 C1 0.7(7) . .
C2 C1 C6 C5 1.7(7) . .
C7 C1 C6 C5 -173.2(4) . .
C13 N1 C7 C1 -177.0(4) . .
Ir1 N1 C7 C1 5.1(5) . .
C13 N1 C7 S1 0.3(4) . .
Ir1 N1 C7 S1 -177.65(18) . .
C6 C1 C7 N1 174.7(4) . .
C2 C1 C7 N1 -0.5(5) . .
C6 C1 C7 S1 -2.1(7) . .
C2 C1 C7 S1 -177.3(3) . .
C8 S1 C7 N1 -0.1(3) . .
C8 S1 C7 C1 176.8(4) . .
C7 S1 C8 C9 -176.9(4) . .
C7 S1 C8 C13 0.0(3) . .
C13 C8 C9 C10 0.1(7) . .
S1 C8 C9 C10 176.6(4) . .
C8 C9 C10 C11 0.1(7) . .
C9 C10 C11 C12 0.3(7) . .
C10 C11 C12 C13 -0.9(7) . .
C11 C12 C13 N1 -176.5(4) . .
C11 C12 C13 C8 1.0(6) . .
C7 N1 C13 C12 177.4(4) . .
Ir1 N1 C13 C12 -5.3(6) . .
C7 N1 C13 C8 -0.3(5) . .
Ir1 N1 C13 C8 177.0(3) . .
C9 C8 C13 C12 -0.6(6) . .
S1 C8 C13 C12 -177.7(3) . .
C9 C8 C13 N1 177.2(4) . .
S1 C8 C13 N1 0.2(4) . .
C19 C14 C15 C16 2.6(6) . .
C20 C14 C15 C16 -174.2(4) . .
C19 C14 C15 Ir1 -177.4(3) . .
C20 C14 C15 Ir1 5.7(5) . .
C2 Ir1 C15 C16 79.6(4) . .
N2 Ir1 C15 C16 173.6(4) . .
N1 Ir1 C15 C16 -0.8(4) . .
O2 Ir1 C15 C16 -99.4(4) . .
C2 Ir1 C15 C14 -100.3(3) . .
N2 Ir1 C15 C14 -6.4(3) . .
N1 Ir1 C15 C14 179.3(3) . .
O2 Ir1 C15 C14 80.6(3) . .
C14 C15 C16 C17 -1.4(6) . .
Ir1 C15 C16 C17 178.6(3) . .
F2 F2 C17 C18 0.00(6) 1 .
F2 F2 C17 C16 0.00(18) 1 .
C15 C16 C17 F2 177.9(4) . 1
C15 C16 C17 F2 177.9(4) . .
C15 C16 C17 C18 -1.2(7) . .
F2 C17 C18 C19 -176.3(4) 1 .
F2 C17 C18 C19 -176.3(4) . .
C16 C17 C18 C19 2.8(7) . .
C17 C18 C19 C14 -1.5(7) . .
C15 C14 C19 C18 -1.2(7) . .
C20 C14 C19 C18 175.3(4) . .
C26 N2 C20 C14 172.9(4) . .
Ir1 N2 C20 C14 -4.8(5) . .
C26 N2 C20 S2 -2.5(4) . .
Ir1 N2 C20 S2 179.81(18) . .
C19 C14 C20 N2 -177.3(4) . .
C15 C14 C20 N2 -0.5(5) . .
C19 C14 C20 S2 -2.5(6) . .
C15 C14 C20 S2 174.2(3) . .
C21 S2 C20 N2 1.7(3) . .
C21 S2 C20 C14 -173.2(4) . .
C20 S2 C21 C22 178.3(4) . .
C20 S2 C21 C26 -0.4(3) . .
C26 C21 C22 C23 1.2(7) . .
S2 C21 C22 C23 -177.3(4) . .
C21 C22 C23 C24 -0.6(7) . .
C22 C23 C24 C25 -0.9(8) . .
C23 C24 C25 C26 1.8(7) . .
C24 C25 C26 N2 178.0(4) . .
C24 C25 C26 C21 -1.2(7) . .
C20 N2 C26 C25 -177.1(4) . .
Ir1 N2 C26 C25 -0.1(7) . .
C20 N2 C26 C21 2.2(5) . .
Ir1 N2 C26 C21 179.2(3) . .
C22 C21 C26 C25 -0.3(7) . .
S2 C21 C26 C25 178.5(3) . .
C22 C21 C26 N2 -179.7(4) . .
S2 C21 C26 N2 -0.9(5) . .
Ir1 O1 C27 C28 -2.5(6) . .
Ir1 O1 C27 C30 177.1(3) . .
O1 C27 C28 C29 7.7(8) . .
C30 C27 C28 C29 -171.8(5) . .
Ir1 O2 C29 C28 -0.4(6) . .
Ir1 O2 C29 C31 -176.7(3) . .
C27 C28 C29 O2 -6.1(8) . .
C27 C28 C29 C31 170.2(5) . .
